data_4063236
loop_
_publ_author_name
'Shabana A. Ahmed'
'Michael S. Hill'
'Peter B. Hitchcock'

_publ_section_title
;
 Synthesis and M-C\g Hemilability of Group 2
 Bis(phosphinimino)methanides
;
_journal_issue 2
_journal_name_full Organometallics
_journal_page_first 394
_journal_page_last 402
_journal_paper_doi 10.1021/om050811h
_journal_volume 25
_journal_year 2006
_chemical_compound_source 'synthesis as described'
_chemical_formula_moiety 'C53 H69 N3 O1 P2 Si2 Sr1'
_chemical_formula_sum 'C53 H69 N3 O P2 Si2 Sr'
_chemical_formula_weight 969.85
_chemical_name_common
;
[Sr(thf){N(SiMe3)2}(MesNPPh2CHPPh2NMes)]
;
_space_group_IT_number 14
_symmetry_cell_setting monoclinic
_symmetry_space_group_name_Hall '-P 2ybc'
_symmetry_space_group_name_H-M 'P 1 21/c 1'
_atom_sites_solution_hydrogens geom
_atom_sites_solution_primary direct
_atom_sites_solution_secondary difmap
_audit_conform_dict_location ftp://ftp.iucr.org/pub/cif_core.dic
_audit_conform_dict_name cif_core.dic
_audit_conform_dict_version 2.2
_audit_creation_date 2003-03-24T17:11:49-00:00
_audit_creation_method 'WinGX routine CIF_UPDATE'
_cell_angle_alpha 90
_cell_angle_beta 104.566(3)
_cell_angle_gamma 90
_cell_formula_units_Z 4
_cell_length_a 12.7105(1)
_cell_length_b 23.1523(2)
_cell_length_c 18.4217(1)
_cell_measurement_reflns_used 43541
_cell_measurement_temperature 173(2)
_cell_measurement_theta_max 27.485
_cell_measurement_theta_min 3.705
_cell_measurement_wavelength 0.71073
_cell_volume 5246.85(7)
_computing_cell_refinement 'HKL Scalepack (Otwinowski & Minor 1997)'
_computing_data_collection 'Collect (Nonius BV, 1997-2000)'
_computing_data_reduction 'HKL Denzo and Scalepack (Otwinowski & Minor 1997)'
_computing_molecular_graphics 'Ortep-3 for Windows (Farrugia, 1997)'
_computing_publication_material 'WinGX publication routines (Farrugia, 1999)'
_computing_structure_refinement 'SHELXL-97 (Sheldrick, 1997)'
_computing_structure_solution 'SHELXS-97 (Sheldrick, 1997)'
_diffrn_ambient_temperature 173(2)
_diffrn_measured_fraction_theta_full 0.992
_diffrn_measured_fraction_theta_max 0.992
_diffrn_measurement_device '95mm CCD camera on \k-goniostat'
_diffrn_measurement_device_type KappaCCD
_diffrn_measurement_method CCD
_diffrn_radiation_monochromator graphite
_diffrn_radiation_probe x-ray
_diffrn_radiation_type MoK\a
_diffrn_radiation_wavelength 0.71073
_diffrn_reflns_av_R_equivalents 0.0573
_diffrn_reflns_av_unetI/netI 0.0374
_diffrn_reflns_limit_h_max 15
_diffrn_reflns_limit_h_min -16
_diffrn_reflns_limit_k_max 30
_diffrn_reflns_limit_k_min -29
_diffrn_reflns_limit_l_max 23
_diffrn_reflns_limit_l_min -23
_diffrn_reflns_number 66071
_diffrn_reflns_theta_full 27.48
_diffrn_reflns_theta_max 27.48
_diffrn_reflns_theta_min 3.75
_exptl_absorpt_coefficient_mu 1.173
_exptl_absorpt_correction_T_max 0.8878
_exptl_absorpt_correction_T_min 0.7981
_exptl_absorpt_correction_type multi-scan
_exptl_absorpt_process_details
;
        [c.f. r.h. blessing, acta cryst. (1995), a51, 33-38]
;
_exptl_crystal_colour colourless
_exptl_crystal_density_diffrn 1.228
_exptl_crystal_density_method 'not measured'
_exptl_crystal_description prism
_exptl_crystal_F_000 2048
_exptl_crystal_size_max 0.2
_exptl_crystal_size_mid 0.1
_exptl_crystal_size_min 0.1
_refine_diff_density_max 0.947
_refine_diff_density_min -0.671
_refine_diff_density_rms 0.058
_refine_ls_extinction_method none
_refine_ls_goodness_of_fit_ref 1.022
_refine_ls_hydrogen_treatment riding
_refine_ls_matrix_type full
_refine_ls_number_parameters 556
_refine_ls_number_reflns 11945
_refine_ls_number_restraints 0
_refine_ls_restrained_S_all 1.022
_refine_ls_R_factor_all 0.0558
_refine_ls_R_factor_gt 0.0392
_refine_ls_shift/su_max 0.006
_refine_ls_shift/su_mean 0
_refine_ls_structure_factor_coef Fsqd
_refine_ls_weighting_details 'calc w=1/[\s^2^(Fo^2^)+(0.0296P)^2^+5.3258P] where P=(Fo^2^+2Fc^2^)/3'
_refine_ls_weighting_scheme calc
_refine_ls_wR_factor_gt 0.0819
_refine_ls_wR_factor_ref 0.0892
_reflns_number_gt 9793
_reflns_number_total 11945
_reflns_threshold_expression >2sigma(I)
_cod_original_sg_symbol_H-M P2(1)/c
_cod_original_formula_sum 'C53 H69 N3 O1 P2 Si2 Sr1'
_cod_database_code 4063236

loop_
_symmetry_equiv_pos_as_xyz
'x, y, z'
'-x, y+1/2, -z+1/2'
'-x, -y, -z'
'x, -y-1/2, z-1/2'

loop_
_atom_site_label
_atom_site_type_symbol
_atom_site_fract_x
_atom_site_fract_y
_atom_site_fract_z
_atom_site_U_iso_or_equiv
_atom_site_adp_type
_atom_site_occupancy
_atom_site_symmetry_multiplicity
_atom_site_calc_flag
_atom_site_refinement_flags
_atom_site_disorder_assembly
_atom_site_disorder_group
Sr Sr 0.191948(16) 0.355122(8) 0.742606(11) 0.02235(6) Uani 1 1 d . A .
P1 P 0.19822(4) 0.48804(2) 0.80817(3) 0.01939(11) Uani 1 1 d . A .
P2 P 0.41875(4) 0.41825(2) 0.83382(3) 0.01930(11) Uani 1 1 d . A .
Si1 Si 0.23716(5) 0.21197(3) 0.77630(4) 0.03039(14) Uani 1 1 d . A .
Si2 Si 0.12327(5) 0.26012(3) 0.88729(4) 0.03071(14) Uani 1 1 d . A .
O O 0.02461(17) 0.33241(9) 0.63533(11) 0.0570(6) Uani 1 1 d . . .
N1 N 0.10968(13) 0.45578(7) 0.74338(9) 0.0220(4) Uani 1 1 d . . .
N2 N 0.39284(14) 0.38442(8) 0.75528(9) 0.0228(4) Uani 1 1 d . . .
N3 N 0.18494(15) 0.26668(8) 0.81662(10) 0.0268(4) Uani 1 1 d . . .
C1 C 0.29697(16) 0.43847(8) 0.85152(11) 0.0197(4) Uani 1 1 d . . .
H1 H 0.2808 0.4189 0.8927 0.024 Uiso 1 1 calc R A .
C2 C 0.25629(17) 0.55085(9) 0.77229(12) 0.0255(4) Uani 1 1 d . . .
C3 C 0.32581(18) 0.54194(11) 0.72528(12) 0.0310(5) Uani 1 1 d . A .
H3 H 0.3443 0.5037 0.7146 0.037 Uiso 1 1 calc R . .
C4 C 0.3680(2) 0.58831(12) 0.69416(15) 0.0431(6) Uani 1 1 d . . .
H4 H 0.4163 0.5817 0.6631 0.052 Uiso 1 1 calc R A .
C5 C 0.3401(2) 0.64394(13) 0.70814(18) 0.0525(8) Uani 1 1 d . A .
H5 H 0.3687 0.6756 0.6865 0.063 Uiso 1 1 calc R . .
C6 C 0.2707(2) 0.65361(11) 0.75349(17) 0.0478(7) Uani 1 1 d . . .
H6 H 0.2513 0.692 0.7628 0.057 Uiso 1 1 calc R A .
C7 C 0.2286(2) 0.60748(10) 0.78571(13) 0.0331(5) Uani 1 1 d . A .
H7 H 0.1809 0.6146 0.817 0.04 Uiso 1 1 calc R . .
C8 C 0.14225(17) 0.51801(9) 0.88201(11) 0.0223(4) Uani 1 1 d . . .
C9 C 0.19747(17) 0.51446(10) 0.95743(12) 0.0266(5) Uani 1 1 d . A .
H9 H 0.2653 0.495 0.9713 0.032 Uiso 1 1 calc R . .
C10 C 0.1548(2) 0.53900(11) 1.01255(13) 0.0345(5) Uani 1 1 d . . .
H10 H 0.1932 0.536 1.0638 0.041 Uiso 1 1 calc R A .
C11 C 0.0566(2) 0.56772(12) 0.99286(13) 0.0382(6) Uani 1 1 d . A .
H11 H 0.0277 0.5849 1.0305 0.046 Uiso 1 1 calc R . .
C12 C 0.0004(2) 0.57144(12) 0.91839(14) 0.0381(6) Uani 1 1 d . . .
H12 H -0.0674 0.5911 0.905 0.046 Uiso 1 1 calc R A .
C13 C 0.04217(18) 0.54679(10) 0.86323(13) 0.0310(5) Uani 1 1 d . A .
H13 H 0.0027 0.5494 0.8122 0.037 Uiso 1 1 calc R . .
C14 C 0.51262(16) 0.47865(9) 0.84015(11) 0.0223(4) Uani 1 1 d . . .
C15 C 0.58615(18) 0.48370(10) 0.79565(13) 0.0295(5) Uani 1 1 d . A .
H15 H 0.5882 0.455 0.7592 0.035 Uiso 1 1 calc R . .
C16 C 0.6565(2) 0.53062(10) 0.80448(15) 0.0358(6) Uani 1 1 d . . .
H16 H 0.7061 0.534 0.7738 0.043 Uiso 1 1 calc R A .
C17 C 0.6546(2) 0.57225(10) 0.85759(14) 0.0350(5) Uani 1 1 d . A .
H17 H 0.7036 0.6039 0.8638 0.042 Uiso 1 1 calc R . .
C18 C 0.58153(19) 0.56809(10) 0.90206(13) 0.0319(5) Uani 1 1 d . . .
H18 H 0.5799 0.597 0.9384 0.038 Uiso 1 1 calc R A .
C19 C 0.51112(18) 0.52167(9) 0.89304(12) 0.0268(5) Uani 1 1 d . A .
H19 H 0.4608 0.519 0.9233 0.032 Uiso 1 1 calc R . .
C20 C 0.48166(17) 0.37511(9) 0.91666(11) 0.0221(4) Uani 1 1 d . . .
C21 C 0.42842(18) 0.32552(9) 0.93146(12) 0.0278(5) Uani 1 1 d . A .
H21 H 0.3612 0.3145 0.8985 0.033 Uiso 1 1 calc R . .
C22 C 0.4736(2) 0.29218(10) 0.99442(14) 0.0369(6) Uani 1 1 d . . .
H22 H 0.4362 0.2589 1.0048 0.044 Uiso 1 1 calc R A .
C23 C 0.5725(2) 0.30704(11) 1.04197(14) 0.0414(6) Uani 1 1 d . A .
H23 H 0.6027 0.2843 1.0851 0.05 Uiso 1 1 calc R . .
C24 C 0.6270(2) 0.35510(11) 1.02639(14) 0.0388(6) Uani 1 1 d . . .
H24 H 0.6958 0.365 1.0582 0.047 Uiso 1 1 calc R A .
C25 C 0.58182(18) 0.38907(10) 0.96444(12) 0.0303(5) Uani 1 1 d . A .
H25 H 0.6197 0.4223 0.9545 0.036 Uiso 1 1 calc R . .
C26 C 0.00242(16) 0.47261(9) 0.70528(11) 0.0220(4) Uani 1 1 d . A .
C27 C -0.08542(18) 0.44739(9) 0.72808(12) 0.0262(5) Uani 1 1 d . . .
C28 C -0.19140(18) 0.45909(10) 0.68856(13) 0.0301(5) Uani 1 1 d . A .
H28 H -0.2493 0.4415 0.7044 0.036 Uiso 1 1 calc R . .
C29 C -0.21605(19) 0.49547(10) 0.62683(14) 0.0339(5) Uani 1 1 d . . .
C30 C -0.12940(19) 0.51922(10) 0.60427(13) 0.0320(5) Uani 1 1 d . A .
H30 H -0.1443 0.5439 0.5617 0.038 Uiso 1 1 calc R . .
C31 C -0.02101(18) 0.50847(9) 0.64143(12) 0.0266(5) Uani 1 1 d . . .
C32 C -0.0652(2) 0.40711(11) 0.79414(14) 0.0374(6) Uani 1 1 d . A .
H32C H -0.0273 0.3726 0.7832 0.056 Uiso 1 1 calc R . .
H32B H -0.1347 0.3959 0.8039 0.056 Uiso 1 1 calc R . .
H32A H -0.0202 0.4266 0.8384 0.056 Uiso 1 1 calc R . .
C33 C -0.3330(2) 0.50844(13) 0.58668(18) 0.0508(7) Uani 1 1 d . A .
H33F H -0.3703 0.4724 0.5674 0.076 Uiso 0.5 1 calc PR . .
H33E H -0.3348 0.5349 0.5449 0.076 Uiso 0.5 1 calc PR . .
H33D H -0.3697 0.5264 0.6218 0.076 Uiso 0.5 1 calc PR . .
H33C H -0.3463 0.55 0.5886 0.076 Uiso 0.5 1 calc PR . .
H33B H -0.3817 0.4876 0.6112 0.076 Uiso 0.5 1 calc PR . .
H33A H -0.3468 0.4961 0.5342 0.076 Uiso 0.5 1 calc PR . .
C34 C 0.0678(2) 0.53387(12) 0.61046(13) 0.0377(6) Uani 1 1 d . A .
H34C H 0.094 0.5698 0.6371 0.057 Uiso 1 1 calc R . .
H34B H 0.0392 0.5421 0.5569 0.057 Uiso 1 1 calc R . .
H34A H 0.128 0.5063 0.6172 0.057 Uiso 1 1 calc R . .
C35 C 0.45271(18) 0.37253(9) 0.70193(12) 0.0246(4) Uani 1 1 d . A .
C36 C 0.55611(19) 0.34614(9) 0.71797(13) 0.0293(5) Uani 1 1 d . . .
C37 C 0.6076(2) 0.33788(10) 0.66033(15) 0.0361(6) Uani 1 1 d . A .
H37 H 0.6778 0.3209 0.6721 0.043 Uiso 1 1 calc R . .
C38 C 0.5611(2) 0.35331(11) 0.58671(15) 0.0393(6) Uani 1 1 d . . .
C39 C 0.4564(2) 0.37547(11) 0.57076(14) 0.0363(6) Uani 1 1 d . A .
H39 H 0.4212 0.3848 0.5203 0.044 Uiso 1 1 calc R . .
C40 C 0.40112(19) 0.38456(10) 0.62599(12) 0.0296(5) Uani 1 1 d . . .
C41 C 0.6113(2) 0.32636(12) 0.79579(14) 0.0400(6) Uani 1 1 d . A .
H41C H 0.6357 0.36 0.8278 0.06 Uiso 1 1 calc R . .
H41B H 0.6742 0.3023 0.7942 0.06 Uiso 1 1 calc R . .
H41A H 0.5601 0.3038 0.8162 0.06 Uiso 1 1 calc R . .
C42 C 0.6213(3) 0.34765(14) 0.52597(18) 0.0569(8) Uani 1 1 d . A .
H42F H 0.5812 0.3216 0.4867 0.085 Uiso 0.5 1 calc PR . .
H42E H 0.6941 0.3319 0.5476 0.085 Uiso 0.5 1 calc PR . .
H42D H 0.6277 0.3857 0.5042 0.085 Uiso 0.5 1 calc PR . .
H42C H 0.6874 0.3713 0.539 0.085 Uiso 0.5 1 calc PR . .
H42B H 0.5746 0.3609 0.4781 0.085 Uiso 0.5 1 calc PR . .
H42A H 0.641 0.3071 0.5214 0.085 Uiso 0.5 1 calc PR . .
C43 C 0.2853(2) 0.40540(12) 0.60320(13) 0.0402(6) Uani 1 1 d . A .
H43A H 0.2727 0.4258 0.5552 0.06 Uiso 1 1 calc R . .
H43B H 0.2719 0.4317 0.6416 0.06 Uiso 1 1 calc R . .
H43C H 0.236 0.3723 0.598 0.06 Uiso 1 1 calc R . .
C44 C 0.2687(3) 0.23895(11) 0.68689(16) 0.0485(7) Uani 1 1 d . . .
H44A H 0.2029 0.2555 0.6539 0.073 Uiso 1 1 calc R A .
H44B H 0.2941 0.2067 0.6613 0.073 Uiso 1 1 calc R . .
H44C H 0.3255 0.2686 0.6992 0.073 Uiso 1 1 calc R . .
C45 C 0.3694(2) 0.18174(12) 0.83332(17) 0.0475(7) Uani 1 1 d . . .
H45C H 0.3574 0.1624 0.8779 0.071 Uiso 1 1 calc R A .
H45B H 0.4218 0.2132 0.8488 0.071 Uiso 1 1 calc R . .
H45A H 0.3978 0.1539 0.803 0.071 Uiso 1 1 calc R . .
C46 C 0.1430(2) 0.14852(11) 0.74982(16) 0.0434(6) Uani 1 1 d . . .
H46C H 0.174 0.121 0.7205 0.065 Uiso 1 1 calc R A .
H46B H 0.0722 0.1619 0.7198 0.065 Uiso 1 1 calc R . .
H46A H 0.1337 0.1296 0.7954 0.065 Uiso 1 1 calc R . .
C47 C 0.1761(2) 0.19982(12) 0.95475(15) 0.0458(7) Uani 1 1 d . . .
H47C H 0.2528 0.2068 0.9795 0.069 Uiso 1 1 calc R A .
H47B H 0.1692 0.1631 0.9274 0.069 Uiso 1 1 calc R . .
H47A H 0.134 0.198 0.9925 0.069 Uiso 1 1 calc R . .
C48 C -0.0280(2) 0.24777(14) 0.85099(18) 0.0546(8) Uani 1 1 d . . .
H48C H -0.0407 0.2102 0.8257 0.082 Uiso 1 1 calc R A .
H48B H -0.0594 0.2784 0.8154 0.082 Uiso 1 1 calc R . .
H48A H -0.0623 0.2483 0.893 0.082 Uiso 1 1 calc R . .
C49 C 0.1421(2) 0.32666(11) 0.94794(15) 0.0403(6) Uani 1 1 d . . .
H49C H 0.1005 0.3226 0.9858 0.06 Uiso 1 1 calc R A .
H49B H 0.1162 0.3606 0.9167 0.06 Uiso 1 1 calc R . .
H49A H 0.2194 0.3315 0.9728 0.06 Uiso 1 1 calc R . .
C50 C -0.0527(4) 0.2873(2) 0.6374(3) 0.0522(12) Uiso 0.733(8) 1 d P A 1
H50C H -0.1145 0.3014 0.6561 0.063 Uiso 0.733(8) 1 calc PR A 1
H50D H -0.0183 0.2539 0.6679 0.063 Uiso 0.733(8) 1 calc PR A 1
C51 C -0.0883(4) 0.2721(2) 0.5505(3) 0.0608(14) Uiso 0.733(8) 1 d P A 1
H51A H -0.0355 0.2454 0.537 0.073 Uiso 0.733(8) 1 calc PR A 1
H51B H -0.161 0.2538 0.5375 0.073 Uiso 0.733(8) 1 calc PR A 1
C52 C -0.0906(3) 0.32609(17) 0.5120(2) 0.0416(11) Uiso 0.733(8) 1 d P A 1
H52A H -0.1662 0.3396 0.4919 0.05 Uiso 0.733(8) 1 calc PR A 1
H52B H -0.0552 0.3225 0.4701 0.05 Uiso 0.733(8) 1 calc PR A 1
C53 C -0.0282(3) 0.36688(14) 0.57112(18) 0.0567(8) Uiso 0.733(8) 1 d P A 1
H53A H 0.0265 0.3884 0.552 0.068 Uiso 0.733(8) 1 calc PR A 1
H53B H -0.0783 0.395 0.5852 0.068 Uiso 0.733(8) 1 calc PR A 1
C50A C -0.0131(12) 0.2711(6) 0.6207(8) 0.058(4) Uiso 0.267(8) 1 d P A 2
H50A H 0.0366 0.2505 0.596 0.07 Uiso 0.267(8) 1 calc PR A 2
H50B H -0.0093 0.2518 0.6692 0.07 Uiso 0.267(8) 1 calc PR A 2
C51A C -0.1103(14) 0.2673(7) 0.5795(10) 0.076(5) Uiso 0.267(8) 1 d P A 2
H51C H -0.1648 0.2604 0.6086 0.091 Uiso 0.267(8) 1 calc PR A 2
H51D H -0.1179 0.2383 0.539 0.091 Uiso 0.267(8) 1 calc PR A 2
C52A C -0.111(3) 0.3371(16) 0.548(2) 0.205(15) Uiso 0.267(8) 1 d P A 2
H52C H -0.1268 0.3358 0.4921 0.247 Uiso 0.267(8) 1 calc PR A 2
H52D H -0.173 0.3574 0.5602 0.247 Uiso 0.267(8) 1 calc PR A 2
C53A C -0.0282(3) 0.36688(14) 0.57112(18) 0.0567(8) Uiso 0.267(8) 1 d P A 2
H53C H -0.0457 0.4061 0.5858 0.068 Uiso 0.267(8) 1 calc PR A 2
H53D H 0.016 0.3696 0.534 0.068 Uiso 0.267(8) 1 calc PR A 2

loop_
_atom_site_aniso_label
_atom_site_aniso_U_11
_atom_site_aniso_U_22
_atom_site_aniso_U_33
_atom_site_aniso_U_23
_atom_site_aniso_U_13
_atom_site_aniso_U_12
Sr 0.02313(10) 0.02038(10) 0.02321(10) -0.00136(8) 0.00519(7) -0.00228(8)
P1 0.0196(2) 0.0201(3) 0.0184(2) 0.00074(19) 0.0046(2) 0.0016(2)
P2 0.0183(2) 0.0194(2) 0.0204(2) -0.0014(2) 0.00513(19) 0.0000(2)
Si1 0.0371(4) 0.0216(3) 0.0340(3) -0.0039(3) 0.0117(3) -0.0032(3)
Si2 0.0313(3) 0.0291(3) 0.0349(3) 0.0066(3) 0.0143(3) 0.0003(3)
O 0.0573(13) 0.0491(12) 0.0479(11) 0.0005(9) -0.0177(10) -0.0105(10)
N1 0.0199(8) 0.0255(9) 0.0196(8) -0.0004(7) 0.0032(7) 0.0011(7)
N2 0.0225(9) 0.0257(9) 0.0208(8) -0.0026(7) 0.0067(7) 0.0005(7)
N3 0.0307(10) 0.0210(9) 0.0298(10) -0.0009(7) 0.0097(8) -0.0030(8)
C1 0.0217(10) 0.0194(9) 0.0189(9) 0.0022(7) 0.0066(8) 0.0019(8)
C2 0.0251(11) 0.0252(11) 0.0231(10) 0.0040(8) 0.0004(8) -0.0026(9)
C3 0.0286(12) 0.0332(12) 0.0300(12) 0.0068(10) 0.0053(9) -0.0017(10)
C4 0.0374(14) 0.0481(16) 0.0452(15) 0.0153(12) 0.0132(12) -0.0065(12)
C5 0.0502(17) 0.0404(16) 0.0659(19) 0.0220(14) 0.0129(15) -0.0103(13)
C6 0.0527(17) 0.0251(13) 0.0612(18) 0.0075(12) 0.0064(14) -0.0038(12)
C7 0.0358(13) 0.0252(11) 0.0346(12) 0.0022(9) 0.0019(10) 0.0012(10)
C8 0.0237(10) 0.0206(10) 0.0234(10) -0.0016(8) 0.0073(8) 0.0011(8)
C9 0.0229(10) 0.0315(12) 0.0243(11) -0.0011(9) 0.0036(9) 0.0034(9)
C10 0.0363(13) 0.0447(14) 0.0221(11) -0.0033(10) 0.0067(10) 0.0050(11)
C11 0.0413(14) 0.0483(15) 0.0292(12) -0.0054(11) 0.0166(11) 0.0105(12)
C12 0.0333(13) 0.0468(15) 0.0343(13) -0.0016(11) 0.0087(10) 0.0169(11)
C13 0.0289(12) 0.0363(13) 0.0264(11) -0.0009(9) 0.0045(9) 0.0101(10)
C14 0.0220(10) 0.0196(10) 0.0248(10) 0.0000(8) 0.0046(8) 0.0004(8)
C15 0.0305(12) 0.0272(11) 0.0339(12) -0.0042(9) 0.0137(10) -0.0038(9)
C16 0.0341(13) 0.0315(12) 0.0485(15) -0.0027(11) 0.0231(11) -0.0071(10)
C17 0.0328(12) 0.0244(11) 0.0485(14) -0.0020(10) 0.0116(11) -0.0085(10)
C18 0.0359(13) 0.0248(11) 0.0349(12) -0.0063(9) 0.0087(10) -0.0023(10)
C19 0.0263(11) 0.0263(11) 0.0284(11) -0.0026(9) 0.0078(9) -0.0013(9)
C20 0.0241(10) 0.0214(10) 0.0210(10) -0.0017(8) 0.0062(8) 0.0040(8)
C21 0.0290(11) 0.0237(11) 0.0292(11) -0.0004(9) 0.0046(9) 0.0011(9)
C22 0.0455(15) 0.0253(12) 0.0377(13) 0.0053(10) 0.0063(11) -0.0001(11)
C23 0.0529(16) 0.0327(13) 0.0301(13) 0.0064(10) -0.0053(11) 0.0082(12)
C24 0.0354(13) 0.0384(14) 0.0335(13) -0.0005(11) -0.0082(10) 0.0033(11)
C25 0.0273(11) 0.0302(12) 0.0289(11) -0.0007(9) -0.0014(9) -0.0004(9)
C26 0.0220(10) 0.0227(10) 0.0207(10) -0.0032(8) 0.0043(8) 0.0014(8)
C27 0.0274(11) 0.0265(11) 0.0248(11) -0.0011(9) 0.0068(9) 0.0021(9)
C28 0.0228(11) 0.0314(12) 0.0375(13) -0.0040(10) 0.0101(10) 0.0005(9)
C29 0.0258(12) 0.0324(12) 0.0386(13) -0.0028(10) -0.0010(10) 0.0044(10)
C30 0.0331(12) 0.0275(12) 0.0296(12) 0.0046(9) -0.0025(10) 0.0021(10)
C31 0.0279(11) 0.0262(11) 0.0239(10) 0.0000(9) 0.0029(9) -0.0001(9)
C32 0.0341(13) 0.0438(14) 0.0359(13) 0.0094(11) 0.0118(10) -0.0033(11)
C33 0.0291(13) 0.0497(17) 0.0658(19) 0.0073(14) -0.0028(13) 0.0086(12)
C34 0.0367(13) 0.0457(15) 0.0279(12) 0.0141(11) 0.0030(10) -0.0032(11)
C35 0.0274(11) 0.0221(10) 0.0273(11) -0.0062(8) 0.0124(9) -0.0049(9)
C36 0.0307(12) 0.0253(11) 0.0342(12) -0.0085(9) 0.0125(10) -0.0026(9)
C37 0.0314(12) 0.0321(12) 0.0505(15) -0.0110(11) 0.0207(11) -0.0017(10)
C38 0.0470(15) 0.0351(13) 0.0460(15) -0.0120(11) 0.0307(12) -0.0081(12)
C39 0.0486(15) 0.0363(13) 0.0289(12) -0.0036(10) 0.0188(11) -0.0062(12)
C40 0.0344(12) 0.0306(12) 0.0267(11) -0.0043(9) 0.0130(10) -0.0040(10)
C41 0.0314(13) 0.0445(15) 0.0441(14) -0.0050(12) 0.0094(11) 0.0124(11)
C42 0.065(2) 0.0604(19) 0.0616(19) -0.0094(15) 0.0460(17) -0.0075(16)
C43 0.0404(14) 0.0569(17) 0.0230(12) 0.0000(11) 0.0072(10) 0.0064(13)
C44 0.075(2) 0.0308(13) 0.0495(16) -0.0088(12) 0.0343(15) -0.0042(13)
C45 0.0452(16) 0.0393(15) 0.0576(17) -0.0078(13) 0.0122(13) 0.0076(13)
C46 0.0526(16) 0.0277(13) 0.0513(16) -0.0087(11) 0.0153(13) -0.0080(12)
C47 0.0568(17) 0.0398(15) 0.0452(15) 0.0137(12) 0.0207(13) 0.0051(13)
C48 0.0390(16) 0.0597(19) 0.068(2) 0.0141(16) 0.0183(14) -0.0090(14)
C49 0.0471(15) 0.0392(14) 0.0412(14) 0.0013(11) 0.0231(12) 0.0097(12)

loop_
_atom_type_symbol
_atom_type_description
_atom_type_scat_dispersion_real
_atom_type_scat_dispersion_imag
_atom_type_scat_source
C C 0.0033 0.0016 'International Tables Vol C Tables 4.2.6.8 and 6.1.1.4'
H H 0 0 'International Tables Vol C Tables 4.2.6.8 and 6.1.1.4'
N N 0.0061 0.0033 'International Tables Vol C Tables 4.2.6.8 and 6.1.1.4'
O O 0.0106 0.006 'International Tables Vol C Tables 4.2.6.8 and 6.1.1.4'
P P 0.1023 0.0942 'International Tables Vol C Tables 4.2.6.8 and 6.1.1.4'
Si Si 0.0817 0.0704 'International Tables Vol C Tables 4.2.6.8 and 6.1.1.4'
Sr Sr -1.5307 3.2498 'International Tables Vol C Tables 4.2.6.8 and 6.1.1.4'

loop_
_geom_angle_atom_site_label_1
_geom_angle_atom_site_label_2
_geom_angle_atom_site_label_3
_geom_angle
N3 Sr N1 132.85(6)
N3 Sr O 96.72(6)
N1 Sr O 85.99(6)
N3 Sr N2 109.74(6)
N1 Sr N2 98.97(5)
O Sr N2 136.78(7)
N1 P1 C1 108.94(9)
N1 P1 C8 113.57(9)
C1 P1 C8 106.28(9)
N1 P1 C2 111.90(9)
C1 P1 C2 112.36(10)
C8 P1 C2 103.64(10)
N2 P2 C1 108.21(9)
N2 P2 C14 114.50(9)
C1 P2 C14 112.56(10)
N2 P2 C20 115.65(9)
C1 P2 C20 102.42(9)
C14 P2 C20 102.92(9)
N3 Si1 C45 115.43(11)
N3 Si1 C46 113.94(11)
C45 Si1 C46 105.99(13)
N3 Si1 C44 109.13(11)
C45 Si1 C44 104.69(14)
C46 Si1 C44 106.97(13)
N3 Si2 C47 114.80(11)
N3 Si2 C49 111.71(11)
C47 Si2 C49 104.17(13)
N3 Si2 C48 111.65(12)
C47 Si2 C48 106.52(14)
C49 Si2 C48 107.44(14)
C50 O C53 104.0(3)
C53 O C50A 108.3(5)
C50 O Sr 124.5(2)
C53 O Sr 129.90(18)
C50A O Sr 119.8(5)
C26 N1 P1 130.22(14)
C26 N1 Sr 126.16(13)
P1 N1 Sr 102.55(8)
C35 N2 P2 134.25(15)
C35 N2 Sr 125.19(13)
P2 N2 Sr 100.54(8)
Si1 N3 Si2 125.66(11)
Si1 N3 Sr 107.83(9)
Si2 N3 Sr 126.01(10)
P2 C1 P1 132.11(12)
P2 C1 Sr 88.10(8)
P1 C1 Sr 88.14(8)
C7 C2 C3 118.3(2)
C7 C2 P1 122.74(18)
C3 C2 P1 118.79(17)
C4 C3 C2 120.8(2)
C5 C4 C3 120.1(3)
C4 C5 C6 120.0(2)
C5 C6 C7 120.5(3)
C6 C7 C2 120.3(2)
C9 C8 C13 118.25(19)
C9 C8 P1 121.91(16)
C13 C8 P1 119.82(16)
C10 C9 C8 121.0(2)
C11 C10 C9 119.9(2)
C10 C11 C12 119.9(2)
C11 C12 C13 120.4(2)
C12 C13 C8 120.5(2)
C15 C14 C19 118.6(2)
C15 C14 P2 123.46(16)
C19 C14 P2 117.92(16)
C16 C15 C14 120.2(2)
C17 C16 C15 120.3(2)
C16 C17 C18 120.3(2)
C19 C18 C17 119.5(2)
C18 C19 C14 121.1(2)
C25 C20 C21 118.7(2)
C25 C20 P2 122.61(17)
C21 C20 P2 118.72(16)
C22 C21 C20 120.1(2)
C23 C22 C21 120.6(2)
C24 C23 C22 119.6(2)
C23 C24 C25 120.2(2)
C24 C25 C20 120.8(2)
C31 C26 C27 118.32(19)
C31 C26 N1 123.28(19)
C27 C26 N1 118.08(18)
C28 C27 C26 119.9(2)
C28 C27 C32 119.5(2)
C26 C27 C32 120.62(19)
C29 C28 C27 122.6(2)
C30 C29 C28 117.0(2)
C30 C29 C33 122.1(2)
C28 C29 C33 120.8(2)
C29 C30 C31 122.9(2)
C30 C31 C26 119.3(2)
C30 C31 C34 119.0(2)
C26 C31 C34 121.66(19)
C36 C35 N2 125.1(2)
C36 C35 C40 117.88(19)
N2 C35 C40 116.89(19)
C37 C36 C35 119.4(2)
C37 C36 C41 119.3(2)
C35 C36 C41 121.3(2)
C38 C37 C36 123.1(2)
C37 C38 C39 117.0(2)
C37 C38 C42 122.2(3)
C39 C38 C42 120.8(3)
C38 C39 C40 122.4(2)
C39 C40 C35 120.0(2)
C39 C40 C43 118.9(2)
C35 C40 C43 121.1(2)
O C50 C51 99.0(4)
C52 C51 C50 105.8(4)
C51 C52 C53 104.3(3)
O C53 C52 107.3(3)
C51A C50A O 112.9(12)
C50A C51A C52A 93.6(16)

loop_
_geom_bond_atom_site_label_1
_geom_bond_atom_site_label_2
_geom_bond_distance
Sr N3 2.4740(18)
Sr N1 2.5557(17)
Sr O 2.5674(18)
Sr N2 2.5951(17)
P1 N1 1.6042(17)
P1 C1 1.740(2)
P1 C8 1.823(2)
P1 C2 1.828(2)
P2 N2 1.6048(17)
P2 C1 1.725(2)
P2 C14 1.823(2)
P2 C20 1.831(2)
Si1 N3 1.6866(19)
Si1 C45 1.879(3)
Si1 C46 1.880(3)
Si1 C44 1.896(3)
Si2 N3 1.6868(19)
Si2 C47 1.878(3)
Si2 C49 1.883(3)
Si2 C48 1.892(3)
O C50 1.441(5)
O C53 1.445(4)
O C50A 1.500(13)
N1 C26 1.422(3)
N2 C35 1.413(3)
C2 C7 1.395(3)
C2 C3 1.399(3)
C3 C4 1.387(3)
C4 C5 1.377(4)
C5 C6 1.377(4)
C6 C7 1.392(4)
C8 C9 1.393(3)
C8 C13 1.400(3)
C9 C10 1.387(3)
C10 C11 1.380(3)
C11 C12 1.381(3)
C12 C13 1.383(3)
C14 C15 1.395(3)
C14 C19 1.397(3)
C15 C16 1.390(3)
C16 C17 1.378(3)
C17 C18 1.388(3)
C18 C19 1.382(3)
C20 C25 1.391(3)
C20 C21 1.394(3)
C21 C22 1.391(3)
C22 C23 1.382(4)
C23 C24 1.379(4)
C24 C25 1.386(3)
C26 C31 1.409(3)
C26 C27 1.414(3)
C27 C28 1.387(3)
C27 C32 1.503(3)
C28 C29 1.386(3)
C29 C30 1.385(3)
C29 C33 1.515(3)
C30 C31 1.398(3)
C31 C34 1.507(3)
C35 C36 1.412(3)
C35 C40 1.415(3)
C36 C37 1.393(3)
C36 C41 1.500(3)
C37 C38 1.383(4)
C38 C39 1.387(4)
C38 C42 1.512(3)
C39 C40 1.390(3)
C40 C43 1.505(3)
C50 C51 1.588(7)
C51 C52 1.433(6)
C52 C53 1.507(5)
C50A C51A 1.28(2)
C51A C52A 1.72(4)
